data_7022509
loop_
_publ_author_name
'Luo, Yunjie'
'Lei, Yinlin'
'Fan, Shimin'
'Wang, Yibin'
'Chen, Jue'

_publ_section_title
;
 Synthesis of mono-amidinate-ligated rare-earth-metal bis(silylamide)
 complexes and their reactivity with [Ph3C][B(C6F5)4], AlMe3 and isoprene.
;
_journal_issue 11
_journal_name_full 'Dalton transactions (Cambridge, England : 2003)'
_journal_page_first 4040
_journal_page_last 4051
_journal_paper_doi 10.1039/c2dt32868b
_journal_volume 42
_journal_year 2013
_chemical_formula_moiety 'C31 H47 Al2 N2 Y'
_chemical_formula_sum 'C31 H47 Al2 N2 Y'
_chemical_formula_weight 590.58
_chemical_name_systematic
;
?
;
_space_group_IT_number 14
_symmetry_cell_setting monoclinic
_symmetry_Int_Tables_number 14
_symmetry_space_group_name_Hall '-P 2yn'
_symmetry_space_group_name_H-M 'P 1 21/n 1'
_atom_sites_solution_hydrogens geom
_atom_sites_solution_primary direct
_atom_sites_solution_secondary difmap
_audit_creation_method SHELXL-97
_cell_angle_alpha 90.00
_cell_angle_beta 98.951(6)
_cell_angle_gamma 90.00
_cell_formula_units_Z 4
_cell_length_a 14.094(3)
_cell_length_b 14.327(3)
_cell_length_c 16.524(4)
_cell_measurement_reflns_used 13700
_cell_measurement_temperature 223(2)
_cell_measurement_theta_max 27.5
_cell_measurement_theta_min 3.0
_cell_volume 3296.0(13)
_computing_cell_refinement CrystalClear
_computing_data_collection CrystalClear
_computing_data_reduction CrystalStructure
_computing_structure_refinement 'SHELXL-97 (Sheldrick, 1997)'
_computing_structure_solution 'SHELXS-97 (Sheldrick, 1990)'
_diffrn_ambient_temperature 223(2)
_diffrn_detector_area_resol_mean 14.63
_diffrn_measured_fraction_theta_full 0.995
_diffrn_measured_fraction_theta_max 0.995
_diffrn_measurement_device_type 'Rigaku Saturn'
_diffrn_measurement_method \w
_diffrn_radiation_monochromator graphite
_diffrn_radiation_source 'fine-focus sealed tube'
_diffrn_radiation_type MoK\a
_diffrn_radiation_wavelength 0.71075
_diffrn_reflns_av_R_equivalents 0.0680
_diffrn_reflns_av_sigmaI/netI 0.0854
_diffrn_reflns_limit_h_max 17
_diffrn_reflns_limit_h_min -14
_diffrn_reflns_limit_k_max 16
_diffrn_reflns_limit_k_min -17
_diffrn_reflns_limit_l_max 20
_diffrn_reflns_limit_l_min -19
_diffrn_reflns_number 16494
_diffrn_reflns_theta_full 25.50
_diffrn_reflns_theta_max 25.50
_diffrn_reflns_theta_min 3.25
_exptl_absorpt_coefficient_mu 1.843
_exptl_absorpt_correction_T_max 0.692
_exptl_absorpt_correction_T_min 0.368
_exptl_absorpt_correction_type multi-scan
_exptl_absorpt_process_details 'Jacobson, R. (1998) Private communication'
_exptl_crystal_colour colorless
_exptl_crystal_density_diffrn 1.190
_exptl_crystal_density_method 'not measured'
_exptl_crystal_description block
_exptl_crystal_F_000 1248
_exptl_crystal_size_max 0.80
_exptl_crystal_size_mid 0.45
_exptl_crystal_size_min 0.20
_refine_diff_density_max 0.796
_refine_diff_density_min -0.528
_refine_diff_density_rms 0.077
_refine_ls_extinction_method none
_refine_ls_goodness_of_fit_ref 1.107
_refine_ls_hydrogen_treatment mixed
_refine_ls_matrix_type full
_refine_ls_number_parameters 370
_refine_ls_number_reflns 6115
_refine_ls_number_restraints 12
_refine_ls_restrained_S_all 1.106
_refine_ls_R_factor_all 0.1116
_refine_ls_R_factor_gt 0.0732
_refine_ls_shift/su_max 0.001
_refine_ls_shift/su_mean 0.000
_refine_ls_structure_factor_coef Fsqd
_refine_ls_weighting_details 'calc w=1/[\s^2^(Fo^2^)+(0.0763P)^2^+0.0000P] where P=(Fo^2^+2Fc^2^)/3'
_refine_ls_weighting_scheme calc
_refine_ls_wR_factor_gt 0.1568
_refine_ls_wR_factor_ref 0.1755
_reflns_number_gt 4230
_reflns_number_total 6115
_reflns_threshold_expression >2sigma(I)
_cod_data_source_file c2dt32868b.txt
_cod_data_source_block shelxl3
_cod_original_cell_volume 3296.0(14)
_cod_original_sg_symbol_H-M 'P 21/n'
_cod_database_code 7022509

loop_
_symmetry_equiv_pos_as_xyz
'x, y, z'
'-x+1/2, y+1/2, -z+1/2'
'-x, -y, -z'
'x-1/2, -y-1/2, z-1/2'

loop_
_atom_site_label
_atom_site_type_symbol
_atom_site_fract_x
_atom_site_fract_y
_atom_site_fract_z
_atom_site_U_iso_or_equiv
_atom_site_adp_type
_atom_site_occupancy
_atom_site_symmetry_multiplicity
_atom_site_calc_flag
_atom_site_refinement_flags
Y1 Y 0.38175(4) 0.69818(3) 0.69717(3) 0.03943(19) Uani 1 1 d .
Al1 Al 0.26428(13) 0.78883(12) 0.81869(11) 0.0513(5) Uani 1 1 d .
Al2 Al 0.23347(12) 0.62151(11) 0.55580(10) 0.0479(4) Uani 1 1 d .
N1 N 0.5278(3) 0.6478(3) 0.7657(2) 0.0397(10) Uani 1 1 d .
N2 N 0.5247(3) 0.7338(3) 0.6524(3) 0.0406(10) Uani 1 1 d .
C1 C 0.5805(4) 0.6885(3) 0.7144(3) 0.0398(12) Uani 1 1 d .
C2 C 0.5676(4) 0.5815(3) 0.8274(3) 0.0409(12) Uani 1 1 d .
C3 C 0.6001(4) 0.4935(4) 0.8061(3) 0.0461(13) Uani 1 1 d .
C4 C 0.6329(4) 0.4312(4) 0.8690(4) 0.0576(16) Uani 1 1 d .
H4 H 0.6547 0.3718 0.8560 0.069 Uiso 1 1 calc R
C5 C 0.6339(5) 0.4550(4) 0.9494(4) 0.0657(18) Uani 1 1 d .
H5 H 0.6577 0.4125 0.9910 0.079 Uiso 1 1 calc R
C6 C 0.6007(4) 0.5400(5) 0.9694(4) 0.0588(16) Uani 1 1 d .
H6 H 0.6011 0.5549 1.0248 0.071 Uiso 1 1 calc R
C7 C 0.5665(4) 0.6044(4) 0.9101(3) 0.0472(13) Uani 1 1 d .
C8 C 0.6008(4) 0.4653(4) 0.7187(4) 0.0580(16) Uani 1 1 d .
H8A H 0.6576 0.4903 0.7001 0.087 Uiso 1 1 calc R
H8B H 0.5439 0.4896 0.6846 0.087 Uiso 1 1 calc R
H8C H 0.6012 0.3977 0.7148 0.087 Uiso 1 1 calc R
C9 C 0.5303(4) 0.6978(4) 0.9330(4) 0.0580(16) Uani 1 1 d .
H9A H 0.5403 0.7040 0.9921 0.087 Uiso 1 1 calc R
H9B H 0.4622 0.7029 0.9120 0.087 Uiso 1 1 calc R
H9C H 0.5649 0.7468 0.9095 0.087 Uiso 1 1 calc R
C10 C 0.5598(4) 0.7963(3) 0.5956(3) 0.0401(12) Uani 1 1 d .
C11 C 0.5976(4) 0.8837(4) 0.6208(4) 0.0485(14) Uani 1 1 d .
C12 C 0.6202(4) 0.9442(4) 0.5607(4) 0.0615(17) Uani 1 1 d .
H12 H 0.6451 1.0035 0.5765 0.074 Uiso 1 1 calc R
C13 C 0.6075(5) 0.9205(5) 0.4802(4) 0.0666(18) Uani 1 1 d .
H13 H 0.6224 0.9633 0.4409 0.080 Uiso 1 1 calc R
C14 C 0.5726(4) 0.8328(5) 0.4565(4) 0.0613(17) Uani 1 1 d .
H14 H 0.5645 0.8160 0.4008 0.074 Uiso 1 1 calc R
C15 C 0.5492(4) 0.7687(4) 0.5144(3) 0.0459(13) Uani 1 1 d .
C16 C 0.6148(5) 0.9146(4) 0.7088(4) 0.0625(17) Uani 1 1 d .
H16A H 0.6217 0.9819 0.7113 0.094 Uiso 1 1 calc R
H16B H 0.6730 0.8856 0.7369 0.094 Uiso 1 1 calc R
H16C H 0.5608 0.8961 0.7351 0.094 Uiso 1 1 calc R
C17 C 0.5126(4) 0.6740(4) 0.4872(3) 0.0587(16) Uani 1 1 d .
H17A H 0.5494 0.6267 0.5205 0.088 Uiso 1 1 calc R
H17B H 0.5194 0.6648 0.4302 0.088 Uiso 1 1 calc R
H17C H 0.4455 0.6689 0.4932 0.088 Uiso 1 1 calc R
C18 C 0.6867(4) 0.6851(3) 0.7251(3) 0.0401(12) Uani 1 1 d .
C19 C 0.7412(4) 0.6968(3) 0.8016(3) 0.0428(12) Uani 1 1 d .
H19 H 0.7102 0.7078 0.8470 0.051 Uiso 1 1 calc R
C20 C 0.8397(4) 0.6925(4) 0.8124(4) 0.0520(14) Uani 1 1 d .
H20 H 0.8757 0.7011 0.8647 0.062 Uiso 1 1 calc R
C21 C 0.8855(4) 0.6752(4) 0.7452(4) 0.0552(15) Uani 1 1 d .
H21 H 0.9529 0.6714 0.7526 0.066 Uiso 1 1 calc R
C22 C 0.8344(4) 0.6636(4) 0.6688(4) 0.0522(14) Uani 1 1 d .
H22 H 0.8658 0.6520 0.6237 0.063 Uiso 1 1 calc R
C23 C 0.7344(4) 0.6693(4) 0.6590(3) 0.0459(13) Uani 1 1 d .
H23 H 0.6985 0.6623 0.6064 0.055 Uiso 1 1 calc R
C24 C 0.2809(5) 0.6467(5) 0.8049(4) 0.0554(15) Uani 1 1 d D
H24A H 0.247(4) 0.603(4) 0.766(3) 0.083 Uiso 1 1 d D
H24B H 0.340(3) 0.613(4) 0.824(4) 0.083 Uiso 1 1 d D
H24C H 0.247(4) 0.631(4) 0.850(3) 0.083 Uiso 1 1 d D
C25 C 0.3716(5) 0.8548(4) 0.7661(4) 0.0577(16) Uani 1 1 d D
H25A H 0.378(5) 0.883(4) 0.713(2) 0.087 Uiso 1 1 d D
H25B H 0.433(2) 0.837(5) 0.796(4) 0.087 Uiso 1 1 d D
H25C H 0.363(5) 0.912(2) 0.794(3) 0.087 Uiso 1 1 d D
C26 C 0.1393(5) 0.8231(5) 0.7564(4) 0.0688(18) Uani 1 1 d .
H26A H 0.0923 0.8281 0.7933 0.103 Uiso 1 1 calc R
H26B H 0.1190 0.7756 0.7155 0.103 Uiso 1 1 calc R
H26C H 0.1446 0.8827 0.7295 0.103 Uiso 1 1 calc R
C27 C 0.2911(5) 0.8165(4) 0.9364(4) 0.0645(17) Uani 1 1 d .
H27A H 0.2314 0.8307 0.9561 0.097 Uiso 1 1 calc R
H27B H 0.3340 0.8696 0.9456 0.097 Uiso 1 1 calc R
H27C H 0.3210 0.7627 0.9655 0.097 Uiso 1 1 calc R
C28 C 0.3447(5) 0.5458(4) 0.6243(4) 0.0530(15) Uani 1 1 d D
H28A H 0.356(4) 0.545(4) 0.6835(8) 0.080 Uiso 1 1 d D
H28B H 0.403(3) 0.553(4) 0.601(4) 0.080 Uiso 1 1 d D
H28C H 0.320(4) 0.489(3) 0.596(3) 0.080 Uiso 1 1 d D
C29 C 0.2728(5) 0.7608(4) 0.5709(4) 0.0512(14) Uani 1 1 d D
H29A H 0.334(2) 0.785(4) 0.561(4) 0.077 Uiso 1 1 d D
H29B H 0.247(4) 0.805(3) 0.606(3) 0.077 Uiso 1 1 d D
H29C H 0.229(4) 0.788(4) 0.526(3) 0.077 Uiso 1 1 d D
C30 C 0.2378(5) 0.5853(5) 0.4411(4) 0.0751(19) Uani 1 1 d .
H30A H 0.2324 0.5180 0.4358 0.113 Uiso 1 1 calc R
H30B H 0.2982 0.6056 0.4257 0.113 Uiso 1 1 calc R
H30C H 0.1850 0.6146 0.4055 0.113 Uiso 1 1 calc R
C31 C 0.1114(4) 0.6002(4) 0.5963(4) 0.0628(16) Uani 1 1 d .
H31A H 0.0694 0.6533 0.5826 0.094 Uiso 1 1 calc R
H31B H 0.1236 0.5923 0.6554 0.094 Uiso 1 1 calc R
H31C H 0.0810 0.5444 0.5711 0.094 Uiso 1 1 calc R

loop_
_atom_site_aniso_label
_atom_site_aniso_U_11
_atom_site_aniso_U_22
_atom_site_aniso_U_33
_atom_site_aniso_U_23
_atom_site_aniso_U_13
_atom_site_aniso_U_12
Y1 0.0363(3) 0.0402(3) 0.0412(3) -0.0031(2) 0.0040(2) 0.0016(2)
Al1 0.0480(11) 0.0551(10) 0.0522(10) -0.0089(8) 0.0126(9) 0.0050(8)
Al2 0.0462(11) 0.0490(9) 0.0460(10) -0.0038(8) -0.0003(8) -0.0015(8)
N1 0.038(3) 0.043(2) 0.037(2) 0.003(2) 0.003(2) 0.0014(19)
N2 0.040(3) 0.043(2) 0.039(2) 0.001(2) 0.005(2) -0.002(2)
C1 0.037(3) 0.040(3) 0.041(3) -0.009(2) -0.001(2) -0.002(2)
C2 0.033(3) 0.045(3) 0.044(3) 0.008(2) 0.004(2) -0.002(2)
C3 0.042(3) 0.043(3) 0.054(3) -0.006(3) 0.008(3) 0.000(2)
C4 0.046(4) 0.050(3) 0.076(5) 0.015(3) 0.007(3) 0.005(3)
C5 0.056(4) 0.065(4) 0.073(5) 0.033(4) 0.000(3) 0.009(3)
C6 0.046(4) 0.083(4) 0.046(3) 0.011(3) 0.001(3) -0.004(3)
C7 0.033(3) 0.062(3) 0.047(3) 0.002(3) 0.005(3) -0.003(3)
C8 0.049(4) 0.051(3) 0.072(4) -0.007(3) 0.006(3) 0.011(3)
C9 0.048(4) 0.079(4) 0.046(3) -0.016(3) 0.002(3) 0.004(3)
C10 0.036(3) 0.044(3) 0.040(3) 0.003(2) 0.004(2) 0.011(2)
C11 0.045(3) 0.045(3) 0.057(4) 0.004(3) 0.012(3) 0.001(3)
C12 0.046(4) 0.058(4) 0.080(5) 0.010(4) 0.009(3) -0.002(3)
C13 0.055(4) 0.071(4) 0.074(5) 0.028(4) 0.013(3) 0.001(3)
C14 0.046(4) 0.093(5) 0.044(3) 0.015(3) 0.005(3) 0.011(3)
C15 0.029(3) 0.062(3) 0.045(3) 0.008(3) 0.001(2) 0.002(3)
C16 0.075(5) 0.050(3) 0.062(4) -0.009(3) 0.008(3) -0.006(3)
C17 0.048(4) 0.091(5) 0.037(3) -0.012(3) 0.007(3) -0.006(3)
C18 0.035(3) 0.038(3) 0.048(3) -0.005(2) 0.008(2) -0.001(2)
C19 0.039(3) 0.044(3) 0.044(3) -0.004(3) 0.002(2) -0.007(2)
C20 0.043(4) 0.057(3) 0.052(3) 0.002(3) -0.005(3) -0.007(3)
C21 0.031(3) 0.058(3) 0.075(4) 0.005(3) 0.002(3) 0.000(3)
C22 0.040(3) 0.057(3) 0.060(4) 0.001(3) 0.009(3) 0.001(3)
C23 0.042(3) 0.052(3) 0.044(3) 0.000(3) 0.006(3) 0.001(3)
C24 0.046(4) 0.068(4) 0.055(4) -0.008(3) 0.016(3) -0.003(3)
C25 0.066(4) 0.047(3) 0.061(4) -0.008(3) 0.013(3) -0.001(3)
C26 0.055(4) 0.084(5) 0.066(4) -0.014(4) 0.007(3) 0.015(3)
C27 0.056(4) 0.074(4) 0.064(4) -0.013(3) 0.011(3) 0.009(3)
C28 0.052(4) 0.044(3) 0.061(4) -0.016(3) 0.003(3) 0.002(3)
C29 0.057(4) 0.042(3) 0.054(4) 0.002(3) 0.007(3) 0.002(3)
C30 0.089(5) 0.075(4) 0.057(4) -0.010(3) 0.000(4) -0.009(4)
C31 0.048(4) 0.066(4) 0.073(4) 0.005(3) 0.001(3) -0.006(3)

loop_
_atom_type_symbol
_atom_type_description
_atom_type_scat_dispersion_real
_atom_type_scat_dispersion_imag
_atom_type_scat_source
C C 0.0033 0.0016 'International Tables Vol C Tables 4.2.6.8 and 6.1.1.4'
H H 0.0000 0.0000 'International Tables Vol C Tables 4.2.6.8 and 6.1.1.4'
N N 0.0061 0.0033 'International Tables Vol C Tables 4.2.6.8 and 6.1.1.4'
Y Y -2.7962 3.5667 'International Tables Vol C Tables 4.2.6.8 and 6.1.1.4'
Al Al 0.0645 0.0514 'International Tables Vol C Tables 4.2.6.8 and 6.1.1.4'

loop_
_geom_angle_atom_site_label_1
_geom_angle_atom_site_label_2
_geom_angle_atom_site_label_3
_geom_angle
N1 Y1 N2 57.98(15)
N1 Y1 C28 93.80(18)
N2 Y1 C28 99.51(18)
N1 Y1 C25 99.55(19)
N2 Y1 C25 93.53(18)
C28 Y1 C25 164.9(2)
N1 Y1 C24 96.81(19)
N2 Y1 C24 153.56(19)
C28 Y1 C24 89.2(2)
C25 Y1 C24 82.3(2)
N1 Y1 C29 152.72(18)
N2 Y1 C29 95.98(18)
C28 Y1 C29 81.9(2)
C25 Y1 C29 89.3(2)
C24 Y1 C29 110.0(2)
N1 Y1 C1 28.84(14)
N2 Y1 C1 29.14(15)
C28 Y1 C1 97.88(17)
C25 Y1 C1 97.19(18)
C24 Y1 C1 125.22(19)
C29 Y1 C1 124.78(18)
N1 Y1 Al1 109.95(11)
N2 Y1 Al1 134.41(11)
C28 Y1 Al1 125.94(15)
C25 Y1 Al1 42.20(15)
C24 Y1 Al1 41.71(15)
C29 Y1 Al1 93.95(14)
C1 Y1 Al1 126.18(11)
N1 Y1 Al2 135.10(11)
N2 Y1 Al2 110.99(11)
C28 Y1 Al2 42.31(15)
C25 Y1 Al2 125.27(16)
C24 Y1 Al2 92.30(15)
C29 Y1 Al2 41.89(14)
C1 Y1 Al2 127.90(11)
Al1 Y1 Al2 105.92(5)
N1 Y1 H24B 75.7(5)
N2 Y1 H24B 133.6(6)
C28 Y1 H24B 85.5(14)
C25 Y1 H24B 91.0(13)
C24 Y1 H24B 21.8(4)
C29 Y1 H24B 130.3(7)
C1 Y1 H24B 104.5(6)
Al1 Y1 H24B 56.9(10)
Al2 Y1 H24B 103.5(13)
N1 Y1 H28A 82.1(14)
N2 Y1 H28A 108.9(15)
C28 Y1 H28A 22.6(3)
C25 Y1 H28A 153.9(10)
C24 Y1 H28A 71.7(11)
C29 Y1 H28A 101.2(9)
C1 Y1 H28A 96.3(16)
Al1 Y1 H28A 112.5(12)
Al2 Y1 H28A 59.4(10)
H24B Y1 H28A 63.9(15)
N1 Y1 H29A 132.3(5)
N2 Y1 H29A 74.5(5)
C28 Y1 H29A 89.8(13)
C25 Y1 H29A 86.4(13)
C24 Y1 H29A 130.8(6)
C29 Y1 H29A 21.9(4)
C1 Y1 H29A 103.6(5)
Al1 Y1 H29A 105.8(11)
Al2 Y1 H29A 57.0(9)
H24B Y1 H29A 151.9(7)
H28A Y1 H29A 111.9(13)
C26 Al1 C27 119.2(3)
C26 Al1 C24 107.3(3)
C27 Al1 C24 107.5(3)
C26 Al1 C25 108.5(3)
C27 Al1 C25 106.4(3)
C24 Al1 C25 107.4(2)
C26 Al1 Y1 107.1(2)
C27 Al1 Y1 133.7(2)
C24 Al1 Y1 55.32(17)
C25 Al1 Y1 54.63(17)
C31 Al2 C30 116.5(3)
C31 Al2 C29 109.9(3)
C30 Al2 C29 108.6(3)
C31 Al2 C28 111.0(3)
C30 Al2 C28 104.5(3)
C29 Al2 C28 105.7(3)
C31 Al2 Y1 108.9(2)
C30 Al2 Y1 134.6(2)
C29 Al2 Y1 55.25(18)
C28 Al2 Y1 53.96(16)
C1 N1 C2 122.6(4)
C1 N1 Y1 95.4(3)
C2 N1 Y1 140.7(3)
C1 N2 C10 124.9(4)
C1 N2 Y1 94.8(3)
C10 N2 Y1 138.8(3)
N1 C1 N2 111.8(4)
N1 C1 C18 124.0(5)
N2 C1 C18 124.2(5)
N1 C1 Y1 55.8(3)
N2 C1 Y1 56.0(3)
C18 C1 Y1 178.6(4)
C3 C2 C7 120.4(5)
C3 C2 N1 121.3(4)
C7 C2 N1 118.1(4)
C4 C3 C2 118.1(5)
C4 C3 C8 119.6(5)
C2 C3 C8 122.3(5)
C5 C4 C3 121.1(6)
C5 C4 H4 119.5
C3 C4 H4 119.5
C6 C5 C4 120.4(6)
C6 C5 H5 119.8
C4 C5 H5 119.8
C5 C6 C7 121.5(6)
C5 C6 H6 119.3
C7 C6 H6 119.3
C6 C7 C2 118.6(5)
C6 C7 C9 120.9(5)
C2 C7 C9 120.5(5)
C3 C8 H8A 109.5
C3 C8 H8B 109.5
H8A C8 H8B 109.5
C3 C8 H8C 109.5
H8A C8 H8C 109.5
H8B C8 H8C 109.5
C7 C9 H9A 109.5
C7 C9 H9B 109.5
H9A C9 H9B 109.5
C7 C9 H9C 109.5
H9A C9 H9C 109.5
H9B C9 H9C 109.5
C15 C10 C11 121.6(5)
C15 C10 N2 117.2(5)
C11 C10 N2 121.1(5)
C12 C11 C10 117.7(5)
C12 C11 C16 119.1(5)
C10 C11 C16 123.3(5)
C13 C12 C11 122.2(6)
C13 C12 H12 118.9
C11 C12 H12 118.9
C12 C13 C14 119.4(6)
C12 C13 H13 120.3
C14 C13 H13 120.3
C13 C14 C15 120.8(6)
C13 C14 H14 119.6
C15 C14 H14 119.6
C10 C15 C14 118.2(5)
C10 C15 C17 122.1(5)
C14 C15 C17 119.7(5)
C11 C16 H16A 109.5
C11 C16 H16B 109.5
H16A C16 H16B 109.5
C11 C16 H16C 109.5
H16A C16 H16C 109.5
H16B C16 H16C 109.5
C15 C17 H17A 109.5
C15 C17 H17B 109.5
H17A C17 H17B 109.5
C15 C17 H17C 109.5
H17A C17 H17C 109.5
H17B C17 H17C 109.5
C19 C18 C23 118.1(5)
C19 C18 C1 120.8(5)
C23 C18 C1 121.1(5)
C20 C19 C18 121.4(5)
C20 C19 H19 119.3
C18 C19 H19 119.3
C19 C20 C21 119.2(5)
C19 C20 H20 120.4
C21 C20 H20 120.4
C22 C21 C20 121.2(6)
C22 C21 H21 119.4
C20 C21 H21 119.4
C21 C22 C23 118.6(6)
C21 C22 H22 120.7
C23 C22 H22 120.7
C18 C23 C22 121.5(5)
C18 C23 H23 119.3
C22 C23 H23 119.3
Al1 C24 Y1 83.0(2)
Al1 C24 H24A 131(4)
Y1 C24 H24A 90(4)
Al1 C24 H24B 124(4)
Y1 C24 H24B 80(4)
H24A C24 H24B 102(5)
Al1 C24 H24C 94(4)
Y1 C24 H24C 174(4)
H24A C24 H24C 96(5)
H24B C24 H24C 98(5)
Al1 C25 Y1 83.2(2)
Al1 C25 H25A 137(4)
Y1 C25 H25A 87(4)
Al1 C25 H25B 109(4)
Y1 C25 H25B 84(4)
H25A C25 H25B 111(6)
Al1 C25 H25C 92(4)
Y1 C25 H25C 175(4)
H25A C25 H25C 97(5)
H25B C25 H25C 98(5)
Al1 C26 H26A 109.5
Al1 C26 H26B 109.5
H26A C26 H26B 109.5
Al1 C26 H26C 109.5
H26A C26 H26C 109.5
H26B C26 H26C 109.5
Al1 C27 H27A 109.5
Al1 C27 H27B 109.5
H27A C27 H27B 109.5
Al1 C27 H27C 109.5
H27A C27 H27C 109.5
H27B C27 H27C 109.5
Al2 C28 Y1 83.73(19)
Al2 C28 H28A 123(4)
Y1 C28 H28A 62(4)
Al2 C28 H28B 110(4)
Y1 C28 H28B 88(4)
H28A C28 H28B 113(5)
Al2 C28 H28C 89(4)
Y1 C28 H28C 171(4)
H28A C28 H28C 117(5)
H28B C28 H28C 100(5)
Al2 C29 Y1 82.9(2)
Al2 C29 H29A 124(4)
Y1 C29 H29A 80(4)
Al2 C29 H29B 126(4)
Y1 C29 H29B 88(4)
H29A C29 H29B 107(5)
Al2 C29 H29C 99(4)
Y1 C29 H29C 176(4)
H29A C29 H29C 102(5)
H29B C29 H29C 87(5)
Al2 C30 H30A 109.5
Al2 C30 H30B 109.5
H30A C30 H30B 109.5
Al2 C30 H30C 109.5
H30A C30 H30C 109.5
H30B C30 H30C 109.5
Al2 C31 H31A 109.5
Al2 C31 H31B 109.5
H31A C31 H31B 109.5
Al2 C31 H31C 109.5
H31A C31 H31C 109.5
H31B C31 H31C 109.5

loop_
_geom_bond_atom_site_label_1
_geom_bond_atom_site_label_2
_geom_bond_distance
Y1 N1 2.305(4)
Y1 N2 2.309(4)
Y1 C28 2.509(6)
Y1 C25 2.531(6)
Y1 C24 2.553(6)
Y1 C29 2.554(6)
Y1 C1 2.775(5)
Y1 Al1 3.0813(18)
Y1 Al2 3.0841(18)
Y1 H24B 2.58(6)
Y1 H28A 2.23(6)
Y1 H29A 2.56(6)
Al1 C26 1.960(7)
Al1 C27 1.962(6)
Al1 C24 2.066(7)
Al1 C25 2.084(7)
Al2 C31 1.965(6)
Al2 C30 1.975(6)
Al2 C29 2.075(6)
Al2 C28 2.089(7)
N1 C1 1.344(6)
N1 C2 1.442(6)
N2 C1 1.356(7)
N2 C10 1.440(6)
C1 C18 1.481(7)
C2 C3 1.405(7)
C2 C7 1.409(7)
C3 C4 1.393(8)
C3 C8 1.501(8)
C4 C5 1.370(9)
C4 H4 0.9400
C5 C6 1.364(8)
C5 H5 0.9400
C6 C7 1.377(8)
C6 H6 0.9400
C7 C9 1.501(7)
C8 H8A 0.9700
C8 H8B 0.9700
C8 H8C 0.9700
C9 H9A 0.9700
C9 H9B 0.9700
C9 H9C 0.9700
C10 C15 1.384(7)
C10 C11 1.398(7)
C11 C12 1.391(8)
C11 C16 1.504(8)
C12 C13 1.358(9)
C12 H12 0.9400
C13 C14 1.383(9)
C13 H13 0.9400
C14 C15 1.403(8)
C14 H14 0.9400
C15 C17 1.496(8)
C16 H16A 0.9700
C16 H16B 0.9700
C16 H16C 0.9700
C17 H17A 0.9700
C17 H17B 0.9700
C17 H17C 0.9700
C18 C19 1.383(7)
C18 C23 1.386(7)
C19 C20 1.373(8)
C19 H19 0.9400
C20 C21 1.391(8)
C20 H20 0.9400
C21 C22 1.363(8)
C21 H21 0.9400
C22 C23 1.396(8)
C22 H22 0.9400
C23 H23 0.9400
C24 H24A 0.970(10)
C24 H24B 0.969(10)
C24 H24C 0.970(10)
C25 H25A 0.978(10)
C25 H25B 0.970(10)
C25 H25C 0.967(10)
C26 H26A 0.9700
C26 H26B 0.9700
C26 H26C 0.9700
C27 H27A 0.9700
C27 H27B 0.9700
C27 H27C 0.9700
C28 H28A 0.967(10)
C28 H28B 0.968(10)
C28 H28C 0.971(10)
C29 H29A 0.970(10)
C29 H29B 0.973(10)
C29 H29C 0.968(10)
C30 H30A 0.9700
C30 H30B 0.9700
C30 H30C 0.9700
C31 H31A 0.9700
C31 H31B 0.9700
C31 H31C 0.9700

loop_
_geom_torsion_atom_site_label_1
_geom_torsion_atom_site_label_2
_geom_torsion_atom_site_label_3
_geom_torsion_atom_site_label_4
_geom_torsion
N1 Y1 Al1 C26 -177.0(2)
N2 Y1 Al1 C26 118.8(3)
C28 Y1 Al1 C26 -66.5(3)
C25 Y1 Al1 C26 101.0(3)
C24 Y1 Al1 C26 -99.5(3)
C29 Y1 Al1 C26 16.4(3)
C1 Y1 Al1 C26 155.8(3)
Al2 Y1 Al1 C26 -24.4(2)
N1 Y1 Al1 C27 3.6(3)
N2 Y1 Al1 C27 -60.6(3)
C28 Y1 Al1 C27 114.1(3)
C25 Y1 Al1 C27 -78.4(4)
C24 Y1 Al1 C27 81.1(4)
C29 Y1 Al1 C27 -163.0(3)
C1 Y1 Al1 C27 -23.6(3)
Al2 Y1 Al1 C27 156.2(3)
N1 Y1 Al1 C24 -77.4(3)
N2 Y1 Al1 C24 -141.7(3)
C28 Y1 Al1 C24 33.1(3)
C25 Y1 Al1 C24 -159.5(3)
C29 Y1 Al1 C24 116.0(3)
C1 Y1 Al1 C24 -104.7(3)
Al2 Y1 Al1 C24 75.1(2)
N1 Y1 Al1 C25 82.1(3)
N2 Y1 Al1 C25 17.8(3)
C28 Y1 Al1 C25 -167.4(3)
C24 Y1 Al1 C25 159.5(3)
C29 Y1 Al1 C25 -84.5(3)
C1 Y1 Al1 C25 54.8(3)
Al2 Y1 Al1 C25 -125.4(2)
N1 Y1 Al2 C31 118.3(2)
N2 Y1 Al2 C31 -176.5(2)
C28 Y1 Al2 C31 102.7(3)
C25 Y1 Al2 C31 -65.9(3)
C24 Y1 Al2 C31 16.3(2)
C29 Y1 Al2 C31 -101.6(3)
C1 Y1 Al2 C31 156.0(2)
Al1 Y1 Al2 C31 -23.7(2)
N1 Y1 Al2 C30 -58.0(3)
N2 Y1 Al2 C30 7.2(3)
C28 Y1 Al2 C30 -73.6(4)
C25 Y1 Al2 C30 117.8(3)
C24 Y1 Al2 C30 -160.0(3)
C29 Y1 Al2 C30 82.1(4)
C1 Y1 Al2 C30 -20.3(3)
Al1 Y1 Al2 C30 160.0(3)
N1 Y1 Al2 C29 -140.1(3)
N2 Y1 Al2 C29 -74.9(2)
C28 Y1 Al2 C29 -155.8(3)
C25 Y1 Al2 C29 35.7(3)
C24 Y1 Al2 C29 117.9(3)
C1 Y1 Al2 C29 -102.4(3)
Al1 Y1 Al2 C29 77.8(2)
N1 Y1 Al2 C28 15.7(3)
N2 Y1 Al2 C28 80.9(3)
C25 Y1 Al2 C28 -168.5(3)
C24 Y1 Al2 C28 -86.3(3)
C29 Y1 Al2 C28 155.8(3)
C1 Y1 Al2 C28 53.4(3)
Al1 Y1 Al2 C28 -126.4(2)
N2 Y1 N1 C1 0.6(3)
C28 Y1 N1 C1 99.5(3)
C25 Y1 N1 C1 -87.6(3)
C24 Y1 N1 C1 -170.8(3)
C29 Y1 N1 C1 19.8(5)
Al1 Y1 N1 C1 -130.0(3)
Al2 Y1 N1 C1 89.0(3)
N2 Y1 N1 C2 -165.0(5)
C28 Y1 N1 C2 -66.2(5)
C25 Y1 N1 C2 106.8(5)
C24 Y1 N1 C2 23.5(5)
C29 Y1 N1 C2 -145.9(5)
C1 Y1 N1 C2 -165.6(7)
Al1 Y1 N1 C2 64.4(5)
Al2 Y1 N1 C2 -76.7(5)
N1 Y1 N2 C1 -0.6(3)
C28 Y1 N2 C1 -89.2(3)
C25 Y1 N2 C1 98.4(3)
C24 Y1 N2 C1 18.7(5)
C29 Y1 N2 C1 -171.9(3)
Al1 Y1 N2 C1 86.6(3)
Al2 Y1 N2 C1 -131.5(3)
N1 Y1 N2 C10 -166.2(5)
C28 Y1 N2 C10 105.3(5)
C25 Y1 N2 C10 -67.1(5)
C24 Y1 N2 C10 -146.9(5)
C29 Y1 N2 C10 22.5(5)
C1 Y1 N2 C10 -165.6(7)
Al1 Y1 N2 C10 -79.0(5)
Al2 Y1 N2 C10 62.9(5)
C2 N1 C1 N2 168.3(4)
Y1 N1 C1 N2 -1.0(4)
C2 N1 C1 C18 -12.4(7)
Y1 N1 C1 C18 178.4(4)
C2 N1 C1 Y1 169.2(5)
C10 N2 C1 N1 169.4(4)
Y1 N2 C1 N1 1.0(4)
C10 N2 C1 C18 -9.9(7)
Y1 N2 C1 C18 -178.4(4)
C10 N2 C1 Y1 168.4(5)
N2 Y1 C1 N1 -178.9(5)
C28 Y1 C1 N1 -83.5(3)
C25 Y1 C1 N1 96.8(3)
C24 Y1 C1 N1 11.2(4)
C29 Y1 C1 N1 -169.1(3)
Al1 Y1 C1 N1 63.1(3)
Al2 Y1 C1 N1 -116.6(3)
N1 Y1 C1 N2 178.9(5)
C28 Y1 C1 N2 95.4(3)
C25 Y1 C1 N2 -84.3(3)
C24 Y1 C1 N2 -169.9(3)
C29 Y1 C1 N2 9.8(4)
Al1 Y1 C1 N2 -117.9(3)
Al2 Y1 C1 N2 62.3(3)
N1 Y1 C1 C18 -81(17)
N2 Y1 C1 C18 101(17)
C28 Y1 C1 C18 -164(17)
C25 Y1 C1 C18 16(17)
C24 Y1 C1 C18 -69(17)
C29 Y1 C1 C18 110(17)
Al1 Y1 C1 C18 -17(17)
Al2 Y1 C1 C18 163(17)
C1 N1 C2 C3 -66.9(7)
Y1 N1 C2 C3 96.1(6)
C1 N1 C2 C7 117.9(5)
Y1 N1 C2 C7 -79.2(6)
C7 C2 C3 C4 -1.5(8)
N1 C2 C3 C4 -176.6(5)
C7 C2 C3 C8 178.7(5)
N1 C2 C3 C8 3.6(8)
C2 C3 C4 C5 -0.3(8)
C8 C3 C4 C5 179.5(6)
C3 C4 C5 C6 1.4(9)
C4 C5 C6 C7 -0.8(10)
C5 C6 C7 C2 -0.9(9)
C5 C6 C7 C9 -179.9(6)
C3 C2 C7 C6 2.1(8)
N1 C2 C7 C6 177.4(5)
C3 C2 C7 C9 -179.0(5)
N1 C2 C7 C9 -3.7(7)
C1 N2 C10 C15 113.9(6)
Y1 N2 C10 C15 -83.7(6)
C1 N2 C10 C11 -69.8(6)
Y1 N2 C10 C11 92.6(6)
C15 C10 C11 C12 3.1(8)
N2 C10 C11 C12 -173.0(5)
C15 C10 C11 C16 -176.9(5)
N2 C10 C11 C16 7.0(8)
C10 C11 C12 C13 -0.7(9)
C16 C11 C12 C13 179.3(6)
C11 C12 C13 C14 -1.2(9)
C12 C13 C14 C15 0.7(9)
C11 C10 C15 C14 -3.5(8)
N2 C10 C15 C14 172.8(5)
C11 C10 C15 C17 177.4(5)
N2 C10 C15 C17 -6.3(7)
C13 C14 C15 C10 1.5(8)
C13 C14 C15 C17 -179.3(5)
N1 C1 C18 C19 -42.3(7)
N2 C1 C18 C19 137.0(5)
Y1 C1 C18 C19 37(18)
N1 C1 C18 C23 137.0(5)
N2 C1 C18 C23 -43.7(7)
Y1 C1 C18 C23 -143(17)
C23 C18 C19 C20 -0.3(8)
C1 C18 C19 C20 179.1(5)
C18 C19 C20 C21 -0.6(8)
C19 C20 C21 C22 0.8(8)
C20 C21 C22 C23 -0.1(9)
C19 C18 C23 C22 1.0(8)
C1 C18 C23 C22 -178.3(5)
C21 C22 C23 C18 -0.9(8)
C26 Al1 C24 Y1 99.1(3)
C27 Al1 C24 Y1 -131.5(2)
C25 Al1 C24 Y1 -17.4(3)
N1 Y1 C24 Al1 112.5(2)
N2 Y1 C24 Al1 96.1(4)
C28 Y1 C24 Al1 -153.8(2)
C25 Y1 C24 Al1 13.7(2)
C29 Y1 C24 Al1 -72.7(2)
C1 Y1 C24 Al1 107.1(2)
Al2 Y1 C24 Al1 -111.56(18)
C26 Al1 C25 Y1 -98.1(2)
C27 Al1 C25 Y1 132.4(2)
C24 Al1 C25 Y1 17.6(3)
N1 Y1 C25 Al1 -109.2(2)
N2 Y1 C25 Al1 -167.4(2)
C28 Y1 C25 Al1 42.7(9)
C24 Y1 C25 Al1 -13.6(2)
C29 Y1 C25 Al1 96.7(2)
C1 Y1 C25 Al1 -138.3(2)
Al2 Y1 C25 Al1 73.8(2)
C31 Al2 C28 Y1 -98.6(3)
C30 Al2 C28 Y1 135.1(2)
C29 Al2 C28 Y1 20.5(3)
N1 Y1 C28 Al2 -168.98(19)
N2 Y1 C28 Al2 -110.8(2)
C25 Y1 C28 Al2 38.7(9)
C24 Y1 C28 Al2 94.2(2)
C29 Y1 C28 Al2 -16.1(2)
C1 Y1 C28 Al2 -140.27(19)
Al1 Y1 C28 Al2 73.0(2)
C31 Al2 C29 Y1 99.6(2)
C30 Al2 C29 Y1 -131.9(3)
C28 Al2 C29 Y1 -20.2(3)
N1 Y1 C29 Al2 98.8(4)
N2 Y1 C29 Al2 115.00(19)
C28 Y1 C29 Al2 16.2(2)
C25 Y1 C29 Al2 -151.5(2)
C24 Y1 C29 Al2 -70.0(2)
C1 Y1 C29 Al2 110.2(2)
Al1 Y1 C29 Al2 -109.56(16)
